data_4028839
loop_
_publ_author_name
'Ming-Chang P. Yeh'
'Ming-Nan Lin'
'Ching-Hsien Hsu'
'Chia-Jung Liang'

_publ_section_title
;
 Syntheses of 3,4-Disubstituted Pyrroles and Furans via Lewis
 Acid-Promoted Semipinacol Rearrangement/Alkyne-Ketone Metathesis Reaction
 of (C)-2-N- or O-((3-Arylpropargyl)methyl)-Tethered
 3,5,5-Trimethyl-2,3-epoxycyclohexan-1-ones
;
_journal_name_full 'Journal of Organic Chemistry'
_journal_page_first 12381
_journal_page_last 12396
_journal_paper_doi 10.1021/jo402025z
_journal_volume 78
_journal_year 2013
_chemical_formula_moiety 'C24 H25 N O4 S'
_chemical_formula_sum 'C24 H25 N O4 S'
_chemical_formula_weight 423.51
_chemical_name_systematic
;
 ?
;
_space_group_IT_number 14
_symmetry_cell_setting monoclinic
_symmetry_space_group_name_Hall '-P 2yn'
_symmetry_space_group_name_H-M 'P 1 21/n 1'
_atom_sites_solution_hydrogens geom
_atom_sites_solution_primary direct
_atom_sites_solution_secondary difmap
_audit_creation_method SHELXL-97
_cell_angle_alpha 90.00
_cell_angle_beta 104.948(16)
_cell_angle_gamma 90.00
_cell_formula_units_Z 4
_cell_length_a 14.273(10)
_cell_length_b 9.963(7)
_cell_length_c 16.258(11)
_cell_measurement_reflns_used 0
_cell_measurement_temperature 296(2)
_cell_measurement_theta_max 0
_cell_measurement_theta_min 0
_cell_volume 2234(3)
_computing_molecular_graphics 'Ortep-3 for Windows (Farrugia, 1997)'
_computing_publication_material 'WinGX publication routines (Farrugia, 1999)'
_computing_structure_refinement 'SHELXL-97 (Sheldrick, 1997)'
_computing_structure_solution 'SHELXS-86 (Sheldrick, 1986)'
_diffrn_ambient_temperature 296(2)
_diffrn_measured_fraction_theta_full 0.983
_diffrn_measured_fraction_theta_max 0.983
_diffrn_radiation_monochromator graphite
_diffrn_radiation_source 'fine-focus sealed tube'
_diffrn_radiation_type MoK\a
_diffrn_radiation_wavelength 0.71073
_diffrn_reflns_av_R_equivalents 0.0703
_diffrn_reflns_av_sigmaI/netI 0.1130
_diffrn_reflns_limit_h_max 16
_diffrn_reflns_limit_h_min -16
_diffrn_reflns_limit_k_max 6
_diffrn_reflns_limit_k_min -11
_diffrn_reflns_limit_l_max 19
_diffrn_reflns_limit_l_min -16
_diffrn_reflns_number 11373
_diffrn_reflns_theta_full 25.03
_diffrn_reflns_theta_max 25.03
_diffrn_reflns_theta_min 1.70
_exptl_absorpt_coefficient_mu 0.174
_exptl_absorpt_correction_T_max 0.9931
_exptl_absorpt_correction_T_min 0.9257
_exptl_absorpt_correction_type multi-scan
_exptl_crystal_colour colorless
_exptl_crystal_density_diffrn 1.259
_exptl_crystal_description prism
_exptl_crystal_F_000 896
_exptl_crystal_size_max 0.45
_exptl_crystal_size_mid 0.12
_exptl_crystal_size_min 0.04
_refine_diff_density_max 0.751
_refine_diff_density_min -0.600
_refine_diff_density_rms 0.177
_refine_ls_extinction_method none
_refine_ls_goodness_of_fit_ref 1.061
_refine_ls_hydrogen_treatment constr
_refine_ls_matrix_type full
_refine_ls_number_parameters 271
_refine_ls_number_reflns 3879
_refine_ls_number_restraints 0
_refine_ls_restrained_S_all 1.061
_refine_ls_R_factor_all 0.1801
_refine_ls_R_factor_gt 0.0956
_refine_ls_shift/su_max 0.000
_refine_ls_shift/su_mean 0.000
_refine_ls_structure_factor_coef Fsqd
_refine_ls_weighting_details 'calc w=1/[\s^2^(Fo^2^)+(0.1818P)^2^+2.9397P] where P=(Fo^2^+2Fc^2^)/3'
_refine_ls_weighting_scheme calc
_refine_ls_wR_factor_gt 0.2922
_refine_ls_wR_factor_ref 0.3456
_reflns_number_gt 1977
_reflns_number_total 3879
_reflns_threshold_expression >2sigma(I)
_cod_data_source_file jo402025z_si_003.cif
_cod_data_source_block ch13547
_cod_original_sg_symbol_H-M 'P 21/n'
_cod_database_code 4028839

loop_
_symmetry_equiv_pos_as_xyz
'x, y, z'
'-x+1/2, y+1/2, -z+1/2'
'-x, -y, -z'
'x-1/2, -y-1/2, z-1/2'

loop_
_atom_site_label
_atom_site_type_symbol
_atom_site_fract_x
_atom_site_fract_y
_atom_site_fract_z
_atom_site_U_iso_or_equiv
_atom_site_adp_type
_atom_site_occupancy
_atom_site_symmetry_multiplicity
_atom_site_calc_flag
_atom_site_refinement_flags
C1 C -0.0687(5) 0.9582(7) 0.1737(4) 0.0452(18) Uani 1 1 d .
C2 C -0.0195(6) 1.0422(9) 0.1318(6) 0.065(2) Uani 1 1 d .
H2 H 0.0177 1.0075 0.0975 0.078 Uiso 1 1 calc R
C3 C -0.0270(6) 1.1820(9) 0.1423(7) 0.080(3) Uani 1 1 d .
H3 H 0.0049 1.2392 0.1134 0.095 Uiso 1 1 calc R
C4 C -0.0798(7) 1.2366(9) 0.1939(7) 0.079(3) Uani 1 1 d .
C5 C -0.0853(8) 1.3884(9) 0.2038(9) 0.129(5) Uani 1 1 d .
H5A H -0.1235 1.4088 0.2430 0.194 Uiso 1 1 calc R
H5B H -0.1148 1.4281 0.1495 0.194 Uiso 1 1 calc R
H5C H -0.0211 1.4239 0.2253 0.194 Uiso 1 1 calc R
C6 C -0.1299(7) 1.1503(9) 0.2336(6) 0.070(3) Uani 1 1 d .
H6 H -0.1677 1.1854 0.2672 0.085 Uiso 1 1 calc R
C7 C -0.1248(6) 1.0118(8) 0.2245(5) 0.055(2) Uani 1 1 d .
H7 H -0.1587 0.9552 0.2520 0.066 Uiso 1 1 calc R
C8 C 0.0139(5) 0.7344(7) 0.3278(4) 0.0420(17) Uani 1 1 d .
H8A H -0.0482 0.6955 0.3287 0.050 Uiso 1 1 calc R
H8B H 0.0136 0.8278 0.3446 0.050 Uiso 1 1 calc R
C9 C 0.0945(5) 0.6606(7) 0.3907(4) 0.0365(16) Uani 1 1 d .
C10 C 0.0805(5) 0.6402(8) 0.4756(5) 0.0486(19) Uani 1 1 d .
C11 C 0.1585(5) 0.5697(9) 0.5419(4) 0.056(2) Uani 1 1 d .
H11A H 0.1293 0.5217 0.5808 0.068 Uiso 1 1 calc R
H11B H 0.2030 0.6356 0.5744 0.068 Uiso 1 1 calc R
C12 C 0.2148(5) 0.4704(9) 0.4998(5) 0.058(2) Uani 1 1 d .
H12A H 0.2681 0.4316 0.5427 0.070 Uiso 1 1 calc R
H12B H 0.1722 0.3982 0.4729 0.070 Uiso 1 1 calc R
C13 C 0.2532(5) 0.5441(9) 0.4341(5) 0.057(2) Uani 1 1 d .
H13A H 0.3040 0.6051 0.4632 0.068 Uiso 1 1 calc R
H13B H 0.2821 0.4795 0.4034 0.068 Uiso 1 1 calc R
C14 C 0.1780(5) 0.6224(7) 0.3713(4) 0.0412(17) Uani 1 1 d .
C15 C 0.1964(4) 0.6586(7) 0.2880(4) 0.0368(16) Uani 1 1 d .
H15 H 0.2621 0.6954 0.2992 0.044 Uiso 1 1 calc R
C16 C 0.1262(5) 0.7645(6) 0.2386(5) 0.0406(17) Uani 1 1 d .
H16A H 0.1425 0.8523 0.2642 0.049 Uiso 1 1 calc R
H16B H 0.1304 0.7684 0.1800 0.049 Uiso 1 1 calc R
C17 C 0.1917(5) 0.5331(7) 0.2310(4) 0.0383(16) Uani 1 1 d .
C18 C 0.2327(5) 0.5429(7) 0.1548(4) 0.0391(16) Uani 1 1 d .
C19 C 0.3122(5) 0.6246(7) 0.1534(5) 0.0470(18) Uani 1 1 d .
H19 H 0.3374 0.6829 0.1984 0.056 Uiso 1 1 calc R
C20 C 0.3535(6) 0.6182(8) 0.0845(5) 0.054(2) Uani 1 1 d .
H20 H 0.4074 0.6706 0.0845 0.065 Uiso 1 1 calc R
C21 C 0.3151(6) 0.5348(8) 0.0162(5) 0.052(2) Uani 1 1 d .
C22 C 0.3592(7) 0.5302(11) -0.0604(6) 0.091(3) Uani 1 1 d .
H22A H 0.4137 0.5900 -0.0507 0.136 Uiso 1 1 calc R
H22B H 0.3113 0.5574 -0.1107 0.136 Uiso 1 1 calc R
H22C H 0.3801 0.4404 -0.0677 0.136 Uiso 1 1 calc R
C23 C 0.2364(6) 0.4554(8) 0.0180(5) 0.059(2) Uani 1 1 d .
H23 H 0.2107 0.3985 -0.0276 0.070 Uiso 1 1 calc R
C24 C 0.1948(5) 0.4584(8) 0.0859(5) 0.0505(19) Uani 1 1 d .
H24 H 0.1417 0.4042 0.0856 0.061 Uiso 1 1 calc R
N1 N 0.0266(4) 0.7265(5) 0.2415(3) 0.0389(14) Uani 1 1 d .
O1 O -0.0371(4) 0.7523(6) 0.0859(3) 0.0645(16) Uani 1 1 d .
O2 O -0.1493(3) 0.7249(5) 0.1788(3) 0.0566(14) Uani 1 1 d .
O3 O 0.0068(4) 0.6826(6) 0.4941(3) 0.0693(17) Uani 1 1 d .
O4 O 0.1535(4) 0.4309(5) 0.2459(3) 0.0549(14) Uani 1 1 d .
S1 S -0.06221(13) 0.78089(19) 0.16380(12) 0.0461(6) Uani 1 1 d .

loop_
_atom_site_aniso_label
_atom_site_aniso_U_11
_atom_site_aniso_U_22
_atom_site_aniso_U_33
_atom_site_aniso_U_23
_atom_site_aniso_U_13
_atom_site_aniso_U_12
C1 0.042(4) 0.041(4) 0.045(4) 0.010(4) -0.003(3) 0.000(3)
C2 0.045(5) 0.062(5) 0.085(6) 0.010(5) 0.010(4) -0.002(4)
C3 0.043(5) 0.056(5) 0.131(9) 0.037(6) 0.008(5) -0.013(4)
C4 0.058(6) 0.045(5) 0.114(8) 0.006(6) -0.012(6) 0.006(4)
C5 0.107(9) 0.042(5) 0.216(15) -0.002(8) 0.001(9) 0.010(5)
C6 0.081(6) 0.052(5) 0.069(6) -0.007(5) 0.004(5) 0.011(5)
C7 0.074(5) 0.041(4) 0.045(4) 0.003(4) 0.008(4) 0.004(4)
C8 0.037(4) 0.047(4) 0.044(4) 0.000(4) 0.013(3) 0.003(3)
C9 0.037(4) 0.039(4) 0.034(4) -0.003(3) 0.010(3) 0.000(3)
C10 0.045(4) 0.054(5) 0.050(4) -0.007(4) 0.018(4) -0.006(4)
C11 0.055(5) 0.078(6) 0.034(4) 0.003(4) 0.007(4) -0.006(4)
C12 0.051(5) 0.071(6) 0.047(4) -0.004(4) 0.003(4) 0.005(4)
C13 0.040(4) 0.074(6) 0.051(5) -0.002(4) 0.002(3) 0.015(4)
C14 0.034(4) 0.048(4) 0.039(4) -0.007(4) 0.005(3) -0.005(3)
C15 0.027(3) 0.038(4) 0.045(4) -0.003(3) 0.008(3) 0.001(3)
C16 0.039(4) 0.032(3) 0.053(4) 0.001(4) 0.016(3) 0.000(3)
C17 0.034(4) 0.038(4) 0.042(4) 0.001(3) 0.008(3) 0.003(3)
C18 0.036(4) 0.034(4) 0.047(4) -0.003(3) 0.009(3) 0.006(3)
C19 0.049(4) 0.037(4) 0.054(4) -0.002(4) 0.011(4) -0.001(3)
C20 0.056(5) 0.046(4) 0.067(5) 0.003(4) 0.026(4) -0.005(4)
C21 0.065(5) 0.053(5) 0.045(4) 0.002(4) 0.026(4) -0.001(4)
C22 0.103(8) 0.121(9) 0.062(6) -0.021(6) 0.045(6) -0.022(7)
C23 0.070(5) 0.061(5) 0.044(4) -0.011(4) 0.013(4) -0.012(4)
C24 0.047(4) 0.054(5) 0.051(5) -0.004(4) 0.014(4) -0.014(4)
N1 0.036(3) 0.037(3) 0.040(3) 0.003(3) 0.002(3) 0.001(2)
O1 0.081(4) 0.071(4) 0.038(3) -0.009(3) 0.007(3) 0.007(3)
O2 0.038(3) 0.050(3) 0.073(4) 0.005(3) -0.001(2) -0.007(2)
O3 0.072(4) 0.085(4) 0.061(4) 0.007(3) 0.036(3) 0.019(3)
O4 0.066(3) 0.037(3) 0.069(4) 0.003(3) 0.032(3) -0.005(3)
S1 0.0434(11) 0.0400(10) 0.0487(12) -0.0036(10) 0.0004(8) 0.0006(8)

loop_
_atom_type_symbol
_atom_type_description
_atom_type_scat_dispersion_real
_atom_type_scat_dispersion_imag
_atom_type_scat_source
C C 0.0033 0.0016 'International Tables Vol C Tables 4.2.6.8 and 6.1.1.4'
H H 0.0000 0.0000 'International Tables Vol C Tables 4.2.6.8 and 6.1.1.4'
N N 0.0061 0.0033 'International Tables Vol C Tables 4.2.6.8 and 6.1.1.4'
O O 0.0106 0.0060 'International Tables Vol C Tables 4.2.6.8 and 6.1.1.4'
S S 0.1246 0.1234 'International Tables Vol C Tables 4.2.6.8 and 6.1.1.4'

loop_
_geom_angle_atom_site_label_1
_geom_angle_atom_site_label_2
_geom_angle_atom_site_label_3
_geom_angle
C2 C1 C7 120.2(7)
C2 C1 S1 120.8(6)
C7 C1 S1 119.0(5)
C1 C2 C3 118.3(8)
C1 C2 H2 120.8
C3 C2 H2 120.8
C4 C3 C2 122.3(8)
C4 C3 H3 118.8
C2 C3 H3 118.8
C3 C4 C6 118.0(8)
C3 C4 C5 120.5(10)
C6 C4 C5 121.4(10)
C4 C5 H5A 109.5
C4 C5 H5B 109.5
H5A C5 H5B 109.5
C4 C5 H5C 109.5
H5A C5 H5C 109.5
H5B C5 H5C 109.5
C4 C6 C7 121.3(9)
C4 C6 H6 119.3
C7 C6 H6 119.3
C6 C7 C1 119.8(8)
C6 C7 H7 120.1
C1 C7 H7 120.1
N1 C8 C9 111.1(5)
N1 C8 H8A 109.4
C9 C8 H8A 109.4
N1 C8 H8B 109.4
C9 C8 H8B 109.4
H8A C8 H8B 108.0
C14 C9 C10 121.4(6)
C14 C9 C8 122.3(6)
C10 C9 C8 116.1(6)
O3 C10 C9 120.9(7)
O3 C10 C11 120.1(7)
C9 C10 C11 119.0(6)
C10 C11 C12 110.8(6)
C10 C11 H11A 109.5
C12 C11 H11A 109.5
C10 C11 H11B 109.5
C12 C11 H11B 109.5
H11A C11 H11B 108.1
C13 C12 C11 109.1(7)
C13 C12 H12A 109.9
C11 C12 H12A 109.9
C13 C12 H12B 109.9
C11 C12 H12B 109.9
H12A C12 H12B 108.3
C14 C13 C12 114.1(6)
C14 C13 H13A 108.7
C12 C13 H13A 108.7
C14 C13 H13B 108.7
C12 C13 H13B 108.7
H13A C13 H13B 107.6
C9 C14 C15 120.8(6)
C9 C14 C13 120.3(6)
C15 C14 C13 118.8(6)
C14 C15 C16 113.5(5)
C14 C15 C17 111.0(6)
C16 C15 C17 108.8(5)
C14 C15 H15 107.8
C16 C15 H15 107.8
C17 C15 H15 107.8
N1 C16 C15 108.1(5)
N1 C16 H16A 110.1
C15 C16 H16A 110.1
N1 C16 H16B 110.1
C15 C16 H16B 110.1
H16A C16 H16B 108.4
O4 C17 C18 120.8(6)
O4 C17 C15 120.8(6)
C18 C17 C15 118.3(6)
C24 C18 C19 119.1(6)
C24 C18 C17 118.0(6)
C19 C18 C17 122.7(6)
C20 C19 C18 119.8(7)
C20 C19 H19 120.1
C18 C19 H19 120.1
C21 C20 C19 120.7(7)
C21 C20 H20 119.7
C19 C20 H20 119.7
C23 C21 C20 119.0(7)
C23 C21 C22 120.4(7)
C20 C21 C22 120.6(7)
C21 C22 H22A 109.5
C21 C22 H22B 109.5
H22A C22 H22B 109.5
C21 C22 H22C 109.5
H22A C22 H22C 109.5
H22B C22 H22C 109.5
C21 C23 C24 121.6(7)
C21 C23 H23 119.2
C24 C23 H23 119.2
C23 C24 C18 119.8(7)
C23 C24 H24 120.1
C18 C24 H24 120.1
C8 N1 C16 112.0(5)
C8 N1 S1 117.4(4)
C16 N1 S1 116.7(4)
O1 S1 O2 119.8(3)
O1 S1 N1 107.2(3)
O2 S1 N1 105.8(3)
O1 S1 C1 108.0(3)
O2 S1 C1 107.5(3)
N1 S1 C1 107.9(3)

loop_
_geom_bond_atom_site_label_1
_geom_bond_atom_site_label_2
_geom_bond_distance
C1 C2 1.381(10)
C1 C7 1.395(10)
C1 S1 1.778(8)
C2 C3 1.410(13)
C2 H2 0.9300
C3 C4 1.377(14)
C3 H3 0.9300
C4 C6 1.380(13)
C4 C5 1.525(12)
C5 H5A 0.9600
C5 H5B 0.9600
C5 H5C 0.9600
C6 C7 1.392(11)
C6 H6 0.9300
C7 H7 0.9300
C8 N1 1.463(8)
C8 C9 1.518(9)
C8 H8A 0.9700
C8 H8B 0.9700
C9 C14 1.363(9)
C9 C10 1.459(9)
C10 O3 1.240(8)
C10 C11 1.508(10)
C11 C12 1.541(11)
C11 H11A 0.9700
C11 H11B 0.9700
C12 C13 1.512(10)
C12 H12A 0.9700
C12 H12B 0.9700
C13 C14 1.496(10)
C13 H13A 0.9700
C13 H13B 0.9700
C14 C15 1.490(9)
C15 C16 1.532(9)
C15 C17 1.548(9)
C15 H15 0.9800
C16 N1 1.483(8)
C16 H16A 0.9700
C16 H16B 0.9700
C17 O4 1.208(8)
C17 C18 1.504(9)
C18 C24 1.394(10)
C18 C19 1.401(10)
C19 C20 1.396(10)
C19 H19 0.9300
C20 C21 1.382(10)
C20 H20 0.9300
C21 C23 1.380(11)
C21 C22 1.534(10)
C22 H22A 0.9600
C22 H22B 0.9600
C22 H22C 0.9600
C23 C24 1.382(10)
C23 H23 0.9300
C24 H24 0.9300
N1 S1 1.634(5)
O1 S1 1.431(5)
O2 S1 1.440(5)
